data_2232285
loop_
_publ_author_name
'Arman, Hadi D.'
'Kaulgud, Trupta'
'Tiekink, Edward R. T.'

_publ_section_title
;
 4-Aza-1-azoniabicyclo[2.2.2]octane--2-aminobenzoate--2-aminobenzoic acid
 (1/1/1)
;
_journal_coeditor_code HB6440
_journal_issue 11
_journal_name_full 'Acta Crystallographica Section E'
_journal_page_first o2933
_journal_paper_doi 10.1107/S1600536811041559
_journal_volume 67
_journal_year 2011
_chemical_formula_iupac 'C6 H13 N2 +, C7 H6 N O2 -, C7 H7 N O2'
_chemical_formula_moiety 'C6 H13 N2 +, C7 H6 N O2 -, C7 H7 N O2'
_chemical_formula_sum 'C20 H26 N4 O4'
_chemical_formula_weight 386.45
_chemical_name_systematic
;
4-Aza-1-azoniabicyclo[2.2.2]octane--2-aminobenzoate--2-aminobenzoic acid (1/1/1)
;
_space_group_IT_number 14
_symmetry_cell_setting monoclinic
_symmetry_space_group_name_Hall '-P 2ybc'
_symmetry_space_group_name_H-M 'P 1 21/c 1'
_atom_sites_solution_hydrogens geom
_atom_sites_solution_primary direct
_atom_sites_solution_secondary difmap
_cell_angle_alpha 90
_cell_angle_beta 102.127(6)
_cell_angle_gamma 90
_cell_formula_units_Z 4
_cell_length_a 9.285(3)
_cell_length_b 16.843(5)
_cell_length_c 12.660(4)
_cell_measurement_reflns_used 8162
_cell_measurement_temperature 98(2)
_cell_measurement_theta_max 40.6
_cell_measurement_theta_min 2.0
_cell_volume 1935.7(10)
_computing_cell_refinement 'CrystalClear (Molecular Structure Corporation & Rigaku, 2005)'
_computing_data_collection 'CrystalClear (Molecular Structure Corporation & Rigaku, 2005)'
_computing_data_reduction 'CrystalClear (Molecular Structure Corporation & Rigaku, 2005)'
_computing_molecular_graphics 'ORTEPII (Johnson, 1976) and DIAMOND (Brandenburg, 2006)'
_computing_publication_material 'publCIF (Westrip, 2010)'
_computing_structure_refinement 'SHELXL97 (Sheldrick, 2008)'
_computing_structure_solution 'SHELXS97 (Sheldrick, 2008)'
_diffrn_ambient_temperature 98(2)
_diffrn_measured_fraction_theta_full 0.998
_diffrn_measured_fraction_theta_max 0.998
_diffrn_measurement_device_type 'Rigaku AFC12\K/SATURN724'
_diffrn_measurement_method \w
_diffrn_radiation_monochromator graphite
_diffrn_radiation_source 'fine-focus sealed tube'
_diffrn_radiation_type MoK\a
_diffrn_radiation_wavelength 0.71073
_diffrn_reflns_av_R_equivalents 0.054
_diffrn_reflns_av_sigmaI/netI 0.039
_diffrn_reflns_limit_h_max 12
_diffrn_reflns_limit_h_min -12
_diffrn_reflns_limit_k_max 21
_diffrn_reflns_limit_k_min -19
_diffrn_reflns_limit_l_max 16
_diffrn_reflns_limit_l_min -15
_diffrn_reflns_number 16911
_diffrn_reflns_theta_full 27.5
_diffrn_reflns_theta_max 27.5
_diffrn_reflns_theta_min 2.0
_diffrn_standards_decay_% 0
_diffrn_standards_interval_count 0
_diffrn_standards_number 0
_exptl_absorpt_coefficient_mu 0.094
_exptl_absorpt_correction_T_max 1.000
_exptl_absorpt_correction_T_min 0.731
_exptl_absorpt_correction_type multi-scan
_exptl_absorpt_process_details '(ABSCOR; Higashi, 1995)'
_exptl_crystal_colour colourless
_exptl_crystal_density_diffrn 1.326
_exptl_crystal_density_method 'not measured'
_exptl_crystal_description block
_exptl_crystal_F_000 824
_exptl_crystal_size_max 0.34
_exptl_crystal_size_mid 0.17
_exptl_crystal_size_min 0.07
_refine_diff_density_max 0.30
_refine_diff_density_min -0.23
_refine_ls_extinction_method none
_refine_ls_goodness_of_fit_ref 1.13
_refine_ls_hydrogen_treatment constr
_refine_ls_matrix_type full
_refine_ls_number_parameters 268
_refine_ls_number_reflns 4440
_refine_ls_number_restraints 7
_refine_ls_restrained_S_all 1.13
_refine_ls_R_factor_all 0.065
_refine_ls_R_factor_gt 0.056
_refine_ls_shift/su_max_lt 0.001
_refine_ls_shift/su_mean 0.000
_refine_ls_structure_factor_coef Fsqd
_refine_ls_weighting_details 'calc w=1/[\s^2^(Fo^2^)+(0.0473P)^2^+0.9109P] where P=(Fo^2^+2Fc^2^)/3'
_refine_ls_weighting_scheme calc
_refine_ls_wR_factor_gt 0.123
_refine_ls_wR_factor_ref 0.128
_reflns_number_gt 3929
_reflns_number_total 4440
_reflns_threshold_expression I>2\s(I)
_cod_data_source_file hb6440.cif
_cod_data_source_block I
_cod_original_sg_symbol_H-M 'P 21/c'
_cod_database_code 2232285
_cod_database_fobs_code 2232285

loop_
_symmetry_equiv_pos_as_xyz
'x, y, z'
'-x, y+1/2, -z+1/2'
'-x, -y, -z'
'x, -y-1/2, z-1/2'

loop_
_atom_site_type_symbol
_atom_site_label
_atom_site_fract_x
_atom_site_fract_y
_atom_site_fract_z
_atom_site_U_iso_or_equiv
_atom_site_adp_type
_atom_site_calc_flag
_atom_site_refinement_flags
_atom_site_occupancy
_atom_site_symmetry_multiplicity
O O1 0.73506(15) 0.46965(8) 1.01396(10) 0.0286(3) Uani d D 1 1
H H1o 0.7433 0.4752 0.9495 0.043 Uiso d D 1 1
O O2 0.63182(15) 0.35565(8) 0.94734(10) 0.0280(3) Uani d . 1 1
O O3 0.87552(13) 0.60731(8) 0.46906(9) 0.0255(3) Uani d . 1 1
O O4 0.63909(13) 0.62403(7) 0.38987(10) 0.0245(3) Uani d . 1 1
N N1 0.58477(16) 0.24385(8) 1.09196(12) 0.0225(3) Uani d D 1 1
H H1n 0.5262 0.2075 1.1100 0.034 Uiso d D 1 1
H H2n 0.5710 0.2596 1.0243 0.034 Uiso d D 1 1
N N2 1.07213(17) 0.69313(11) 0.38788(13) 0.0320(4) Uani d D 1 1
H H3n 1.0547 0.6697 0.4460 0.048 Uiso d D 1 1
H H4n 1.1631 0.7060 0.3850 0.048 Uiso d D 1 1
N N3 0.76627(15) 0.50739(8) 0.82113(11) 0.0203(3) Uani d . 1 1
N N4 0.79912(15) 0.55587(8) 0.63832(11) 0.0207(3) Uani d . 1 1
H H5n 0.8114 0.5735 0.5712 0.025 Uiso calc R 1 1
C C1 0.61784(17) 0.30546(9) 1.16546(13) 0.0184(3) Uani d . 1 1
C C2 0.66288(17) 0.38151(9) 1.13704(12) 0.0175(3) Uani d . 1 1
C C3 0.69563(17) 0.44053(10) 1.21593(13) 0.0200(3) Uani d . 1 1
H H3 0.7229 0.4918 1.1959 0.024 Uiso calc R 1 1
C C4 0.68936(19) 0.42613(11) 1.32282(13) 0.0232(3) Uani d . 1 1
H H4 0.7110 0.4671 1.3754 0.028 Uiso calc R 1 1
C C5 0.65063(18) 0.35033(10) 1.35151(13) 0.0228(3) Uani d . 1 1
H H5 0.6493 0.3392 1.4249 0.027 Uiso calc R 1 1
C C6 0.61417(17) 0.29115(10) 1.27466(13) 0.0209(3) Uani d . 1 1
H H6 0.5863 0.2402 1.2957 0.025 Uiso calc R 1 1
C C7 0.67418(17) 0.40032(10) 1.02372(13) 0.0192(3) Uani d . 1 1
C C8 0.96688(18) 0.68766(10) 0.29348(13) 0.0211(3) Uani d . 1 1
C C9 0.82171(17) 0.66015(9) 0.29093(13) 0.0185(3) Uani d . 1 1
C C10 0.72053(18) 0.65777(10) 0.19229(13) 0.0211(3) Uani d . 1 1
H H10 0.6227 0.6407 0.1912 0.025 Uiso calc R 1 1
C C11 0.7582(2) 0.67941(10) 0.09614(14) 0.0253(4) Uani d . 1 1
H H11 0.6883 0.6759 0.0298 0.030 Uiso calc R 1 1
C C12 0.9008(2) 0.70645(10) 0.09858(14) 0.0259(4) Uani d . 1 1
H H12 0.9283 0.7215 0.0333 0.031 Uiso calc R 1 1
C C13 1.00247(19) 0.71146(10) 0.19520(14) 0.0243(4) Uani d . 1 1
H H13 1.0983 0.7313 0.1955 0.029 Uiso calc R 1 1
C C14 0.77248(18) 0.62962(9) 0.38957(13) 0.0190(3) Uani d . 1 1
C C15 0.92485(19) 0.50551(11) 0.81698(14) 0.0254(4) Uani d . 1 1
H H15A 0.9641 0.4512 0.8332 0.031 Uiso calc R 1 1
H H15B 0.9806 0.5420 0.8721 0.031 Uiso calc R 1 1
C C16 0.94441(19) 0.53077(12) 0.70394(15) 0.0289(4) Uani d . 1 1
H H16A 1.0154 0.5753 0.7103 0.035 Uiso calc R 1 1
H H16B 0.9837 0.4858 0.6682 0.035 Uiso calc R 1 1
C C17 0.71221(19) 0.58987(10) 0.80251(14) 0.0241(4) Uani d . 1 1
H H17A 0.7639 0.6242 0.8620 0.029 Uiso calc R 1 1
H H17B 0.6055 0.5916 0.8022 0.029 Uiso calc R 1 1
C C18 0.7387(2) 0.62134(10) 0.69428(14) 0.0262(4) Uani d . 1 1
H H18A 0.6450 0.6406 0.6491 0.031 Uiso calc R 1 1
H H18B 0.8091 0.6662 0.7070 0.031 Uiso calc R 1 1
C C19 0.6829(2) 0.45573(11) 0.73500(13) 0.0255(4) Uani d . 1 1
H H19A 0.5780 0.4541 0.7403 0.031 Uiso calc R 1 1
H H19B 0.7224 0.4010 0.7443 0.031 Uiso calc R 1 1
C C20 0.6952(2) 0.48755(11) 0.62315(14) 0.0294(4) Uani d . 1 1
H H20A 0.7318 0.4452 0.5813 0.035 Uiso calc R 1 1
H H20B 0.5972 0.5048 0.5826 0.035 Uiso calc R 1 1

loop_
_atom_site_aniso_label
_atom_site_aniso_U_11
_atom_site_aniso_U_22
_atom_site_aniso_U_33
_atom_site_aniso_U_12
_atom_site_aniso_U_13
_atom_site_aniso_U_23
O1 0.0416(7) 0.0283(7) 0.0170(6) -0.0134(5) 0.0084(5) 0.0005(5)
O2 0.0388(7) 0.0268(7) 0.0190(6) -0.0089(5) 0.0072(5) -0.0038(5)
O3 0.0244(6) 0.0334(7) 0.0195(6) -0.0001(5) 0.0065(5) 0.0052(5)
O4 0.0217(6) 0.0242(6) 0.0305(7) 0.0010(5) 0.0116(5) 0.0023(5)
N1 0.0269(7) 0.0176(7) 0.0247(7) -0.0022(5) 0.0093(6) -0.0011(6)
N2 0.0226(7) 0.0477(10) 0.0253(8) -0.0078(7) 0.0038(6) 0.0046(7)
N3 0.0226(7) 0.0212(7) 0.0176(6) -0.0018(5) 0.0052(5) 0.0014(5)
N4 0.0224(7) 0.0229(7) 0.0181(6) 0.0010(5) 0.0072(5) 0.0027(5)
C1 0.0162(7) 0.0179(8) 0.0214(8) 0.0017(6) 0.0048(6) 0.0006(6)
C2 0.0168(7) 0.0196(8) 0.0164(7) 0.0012(6) 0.0044(6) 0.0009(6)
C3 0.0210(7) 0.0192(8) 0.0203(8) -0.0014(6) 0.0057(6) 0.0006(6)
C4 0.0265(8) 0.0257(9) 0.0179(8) -0.0038(6) 0.0055(6) -0.0018(7)
C5 0.0230(8) 0.0286(9) 0.0173(8) 0.0001(6) 0.0051(6) 0.0046(7)
C6 0.0213(8) 0.0185(8) 0.0236(8) 0.0013(6) 0.0067(7) 0.0049(6)
C7 0.0195(7) 0.0191(8) 0.0193(8) 0.0001(6) 0.0046(6) 0.0001(6)
C8 0.0225(8) 0.0192(8) 0.0226(8) 0.0023(6) 0.0069(6) 0.0009(6)
C9 0.0220(8) 0.0151(7) 0.0199(8) 0.0015(6) 0.0074(6) 0.0004(6)
C10 0.0233(8) 0.0164(8) 0.0237(8) 0.0013(6) 0.0053(6) -0.0014(6)
C11 0.0321(9) 0.0232(9) 0.0199(8) 0.0047(7) 0.0040(7) 0.0001(7)
C12 0.0362(9) 0.0215(8) 0.0229(8) 0.0053(7) 0.0127(7) 0.0044(7)
C13 0.0254(8) 0.0220(8) 0.0283(9) 0.0011(6) 0.0117(7) 0.0035(7)
C14 0.0226(8) 0.0150(7) 0.0206(8) 0.0006(6) 0.0073(6) -0.0009(6)
C15 0.0221(8) 0.0312(9) 0.0215(8) 0.0024(7) 0.0011(7) 0.0047(7)
C16 0.0202(8) 0.0394(11) 0.0284(9) 0.0058(7) 0.0084(7) 0.0089(8)
C17 0.0294(9) 0.0230(8) 0.0222(8) 0.0026(7) 0.0106(7) 0.0007(7)
C18 0.0319(9) 0.0216(8) 0.0288(9) 0.0050(7) 0.0146(8) 0.0047(7)
C19 0.0305(9) 0.0251(9) 0.0203(8) -0.0082(7) 0.0036(7) -0.0004(7)
C20 0.0396(10) 0.0300(10) 0.0173(8) -0.0114(8) 0.0028(7) -0.0022(7)

loop_
_atom_type_symbol
_atom_type_description
_atom_type_scat_dispersion_real
_atom_type_scat_dispersion_imag
_atom_type_scat_source
C C 0.0033 0.0016 'International Tables Vol C Tables 4.2.6.8 and 6.1.1.4'
H H 0.0000 0.0000 'International Tables Vol C Tables 4.2.6.8 and 6.1.1.4'
N N 0.0061 0.0033 'International Tables Vol C Tables 4.2.6.8 and 6.1.1.4'
O O 0.0106 0.0060 'International Tables Vol C Tables 4.2.6.8 and 6.1.1.4'

loop_
_geom_angle_atom_site_label_1
_geom_angle_atom_site_label_2
_geom_angle_atom_site_label_3
_geom_angle
C7 O1 H1O 108.5
C1 N1 H1N 114.1
C1 N1 H2N 113.2
H1N N1 H2N 119.4
C8 N2 H3N 118.3
C8 N2 H4N 119.5
H3N N2 H4N 119.5
C17 N3 C19 109.10(14)
C17 N3 C15 108.67(13)
C19 N3 C15 109.31(14)
C18 N4 C20 109.67(14)
C18 N4 C16 109.51(14)
C20 N4 C16 109.83(14)
C18 N4 H5N 109.3
C20 N4 H5N 109.3
C16 N4 H5N 109.3
N1 C1 C6 118.89(15)
N1 C1 C2 122.85(14)
C6 C1 C2 118.18(15)
C3 C2 C1 119.56(14)
C3 C2 C7 119.14(14)
C1 C2 C7 121.29(14)
C4 C3 C2 121.70(15)
C4 C3 H3 119.2
C2 C3 H3 119.2
C3 C4 C5 118.66(16)
C3 C4 H4 120.7
C5 C4 H4 120.7
C6 C5 C4 120.95(15)
C6 C5 H5 119.5
C4 C5 H5 119.5
C5 C6 C1 120.87(15)
C5 C6 H6 119.6
C1 C6 H6 119.6
O2 C7 O1 123.04(15)
O2 C7 C2 123.56(15)
O1 C7 C2 113.39(14)
N2 C8 C13 119.39(16)
N2 C8 C9 122.57(15)
C13 C8 C9 118.03(15)
C10 C9 C8 119.14(15)
C10 C9 C14 117.83(15)
C8 C9 C14 122.98(15)
C11 C10 C9 122.13(16)
C11 C10 H10 118.9
C9 C10 H10 118.9
C10 C11 C12 118.74(16)
C10 C11 H11 120.6
C12 C11 H11 120.6
C13 C12 C11 120.57(16)
C13 C12 H12 119.7
C11 C12 H12 119.7
C12 C13 C8 121.35(16)
C12 C13 H13 119.3
C8 C13 H13 119.3
O4 C14 O3 123.47(15)
O4 C14 C9 120.27(15)
O3 C14 C9 116.19(14)
N3 C15 C16 109.79(13)
N3 C15 H15A 109.7
C16 C15 H15A 109.7
N3 C15 H15B 109.7
C16 C15 H15B 109.7
H15A C15 H15B 108.2
N4 C16 C15 109.08(13)
N4 C16 H16A 109.9
C15 C16 H16A 109.9
N4 C16 H16B 109.9
C15 C16 H16B 109.9
H16A C16 H16B 108.3
N3 C17 C18 110.71(13)
N3 C17 H17A 109.5
C18 C17 H17A 109.5
N3 C17 H17B 109.5
C18 C17 H17B 109.5
H17A C17 H17B 108.1
N4 C18 C17 108.48(13)
N4 C18 H18A 110.0
C17 C18 H18A 110.0
N4 C18 H18B 110.0
C17 C18 H18B 110.0
H18A C18 H18B 108.4
N3 C19 C20 110.12(14)
N3 C19 H19A 109.6
C20 C19 H19A 109.6
N3 C19 H19B 109.6
C20 C19 H19B 109.6
H19A C19 H19B 108.2
N4 C20 C19 108.78(14)
N4 C20 H20A 109.9
C19 C20 H20A 109.9
N4 C20 H20B 109.9
C19 C20 H20B 109.9
H20A C20 H20B 108.3

loop_
_geom_bond_atom_site_label_1
_geom_bond_atom_site_label_2
_geom_bond_distance
O1 C7 1.315(2)
O1 H1O 0.8402
O2 C7 1.223(2)
O3 C14 1.290(2)
O4 C14 1.243(2)
N1 C1 1.384(2)
N1 H1N 0.8800
N1 H2N 0.8802
N2 C8 1.379(2)
N2 H3N 0.8800
N2 H4N 0.8799
N3 C17 1.479(2)
N3 C19 1.480(2)
N3 C15 1.485(2)
N4 C18 1.483(2)
N4 C20 1.488(2)
N4 C16 1.489(2)
N4 H5N 0.9300
C1 C6 1.411(2)
C1 C2 1.417(2)
C2 C3 1.397(2)
C2 C7 1.494(2)
C3 C4 1.388(2)
C3 H3 0.9500
C4 C5 1.395(2)
C4 H4 0.9500
C5 C6 1.384(2)
C5 H5 0.9500
C6 H6 0.9500
C8 C13 1.411(2)
C8 C9 1.419(2)
C9 C10 1.397(2)
C9 C14 1.507(2)
C10 C11 1.384(2)
C10 H10 0.9500
C11 C12 1.394(3)
C11 H11 0.9500
C12 C13 1.382(3)
C12 H12 0.9500
C13 H13 0.9500
C15 C16 1.540(2)
C15 H15A 0.9900
C15 H15B 0.9900
C16 H16A 0.9900
C16 H16B 0.9900
C17 C18 1.536(2)
C17 H17A 0.9900
C17 H17B 0.9900
C18 H18A 0.9900
C18 H18B 0.9900
C19 C20 1.541(2)
C19 H19A 0.9900
C19 H19B 0.9900
C20 H20A 0.9900
C20 H20B 0.9900

loop_
_geom_hbond_atom_site_label_D
_geom_hbond_atom_site_label_H
_geom_hbond_atom_site_label_A
_geom_hbond_site_symmetry_A
_geom_hbond_distance_DH
_geom_hbond_distance_HA
_geom_hbond_distance_DA
_geom_hbond_angle_DHA
O1 H1O N3 . 0.84 1.77 2.597(2) 168
N4 H5n O3 . 0.93 1.64 2.546(2) 166
N1 H2n O2 . 0.88 2.03 2.725(2) 135
N2 H3n O3 . 0.88 2.04 2.696(2) 131
N1 H1n O4 2_646 0.88 2.08 2.941(2) 165
N2 H4n N1 2_756 0.88 2.38 3.256(2) 171

loop_
_geom_torsion_atom_site_label_1
_geom_torsion_atom_site_label_2
_geom_torsion_atom_site_label_3
_geom_torsion_atom_site_label_4
_geom_torsion
N1 C1 C2 C3 -179.44(14)
C6 C1 C2 C3 -2.8(2)
N1 C1 C2 C7 1.4(2)
C6 C1 C2 C7 178.02(14)
C1 C2 C3 C4 1.9(2)
C7 C2 C3 C4 -178.95(15)
C2 C3 C4 C5 0.6(2)
C3 C4 C5 C6 -2.2(3)
C4 C5 C6 C1 1.2(3)
N1 C1 C6 C5 178.09(15)
C2 C1 C6 C5 1.3(2)
C3 C2 C7 O2 -171.35(16)
C1 C2 C7 O2 7.8(2)
C3 C2 C7 O1 9.0(2)
C1 C2 C7 O1 -171.82(15)
N2 C8 C9 C10 178.78(16)
C13 C8 C9 C10 -0.1(2)
N2 C8 C9 C14 -4.0(3)
C13 C8 C9 C14 177.12(15)
C8 C9 C10 C11 1.8(2)
C14 C9 C10 C11 -175.57(15)
C9 C10 C11 C12 -1.8(3)
C10 C11 C12 C13 0.0(3)
C11 C12 C13 C8 1.6(3)
N2 C8 C13 C12 179.51(17)
C9 C8 C13 C12 -1.6(2)
C10 C9 C14 O4 -19.9(2)
C8 C9 C14 O4 162.91(15)
C10 C9 C14 O3 157.33(15)
C8 C9 C14 O3 -19.9(2)
C17 N3 C15 C16 -62.35(18)
C19 N3 C15 C16 56.62(19)
C18 N4 C16 C15 57.55(19)
C20 N4 C16 C15 -62.94(19)
N3 C15 C16 N4 5.0(2)
C19 N3 C17 C18 -62.15(18)
C15 N3 C17 C18 56.95(18)
C20 N4 C18 C17 57.54(18)
C16 N4 C18 C17 -63.04(18)
N3 C17 C18 N4 4.8(2)
C17 N3 C19 C20 55.90(18)
C15 N3 C19 C20 -62.81(18)
C18 N4 C20 C19 -63.53(19)
C16 N4 C20 C19 56.86(19)
N3 C19 C20 N4 5.3(2)

loop_
_cod_related_entry_id
_cod_related_entry_database
_cod_related_entry_code
1 ChemSpider 30657118
